data_4026822
loop_
_publ_author_name
'Yuxin Qian'
'Jianhao Feng'
'Masood Parvez'
'Chang-Chun Ling'

_publ_contact_author
;
    Masood Parvez
    Department of Chemistry
    University of Calgary
    2500 University Drive N.W.
    Calgary, Alberta, Canada T2N 1N4  
;
_publ_contact_author_email ' parvez@ucalgary.ca '
_publ_contact_author_fax ' (403)289-9488 '
_publ_contact_author_phone ' (403)220-5348 '
_publ_section_title
;
 Unexpected Anomeric Selectivity of a 1-C-Arylglycal Donor in Kdo
 Glycoside Synthesis
;
_journal_name_full 'Journal of Organic Chemistry'
_journal_page_first 96
_journal_page_last 107
_journal_paper_doi 10.1021/jo201531j
_journal_volume 77
_journal_year 2012
_chemical_absolute_configuration ad
_chemical_formula_moiety 'C20 H27 I O6'
_chemical_formula_sum 'C20 H27 I O6'
_chemical_formula_weight 490.32
_chemical_name_systematic
;
?
;
_space_group_IT_number 5
_symmetry_cell_setting monoclinic
_symmetry_space_group_name_Hall 'C 2y'
_symmetry_space_group_name_H-M 'C 1 2 1'
_atom_sites_solution_hydrogens difmap
_atom_sites_solution_primary direct
_atom_sites_solution_secondary difmap
_audit_creation_method SHELXL-97
_cell_angle_alpha 90.00
_cell_angle_beta 96.058(2)
_cell_angle_gamma 90.00
_cell_formula_units_Z 4
_cell_length_a 26.3811(9)
_cell_length_b 6.9702(3)
_cell_length_c 11.4961(5)
_cell_measurement_reflns_used 2324
_cell_measurement_temperature 173(2)
_cell_measurement_theta_max 27.48
_cell_measurement_theta_min 1.00
_cell_volume 2102.12(15)
_computing_cell_refinement 'APEX 2 '
_computing_data_collection 'APEX 2 (Bruker, 2004)'
_computing_data_reduction 'SAINT (Bruker, 2004)'
_computing_molecular_graphics 'ORTEP-3 for Windows (Farrugia, 1997)'
_computing_publication_material 'SHELXL-97 & PLATON (Spek, 2009)'
_computing_structure_refinement 'SHELXL-97 (Sheldrick, 2008)'
_computing_structure_solution 'SHELXS-97 (Sheldrick, 2008)'
_diffrn_ambient_temperature 173(2)
_diffrn_measured_fraction_theta_full 0.985
_diffrn_measured_fraction_theta_max 0.984
_diffrn_measurement_device_type 'Nonius APEX2 CCD'
_diffrn_measurement_method ' \w and \f scans '
_diffrn_radiation_monochromator graphite
_diffrn_radiation_source 'fine-focus sealed tube'
_diffrn_radiation_type MoK\a
_diffrn_radiation_wavelength 0.71073
_diffrn_reflns_av_R_equivalents 0.0000
_diffrn_reflns_av_sigmaI/netI 0.0280
_diffrn_reflns_limit_h_max 34
_diffrn_reflns_limit_h_min -33
_diffrn_reflns_limit_k_max 8
_diffrn_reflns_limit_k_min -9
_diffrn_reflns_limit_l_max 14
_diffrn_reflns_limit_l_min -14
_diffrn_reflns_number 4442
_diffrn_reflns_theta_full 25.00
_diffrn_reflns_theta_max 27.48
_diffrn_reflns_theta_min 3.47
_diffrn_standards_number 0
_exptl_absorpt_coefficient_mu 1.555
_exptl_absorpt_correction_T_max 0.8857
_exptl_absorpt_correction_T_min 0.8476
_exptl_absorpt_correction_type multi-scan
_exptl_absorpt_process_details 'SORTAV (Blessing, 1997)'
_exptl_crystal_colour Colorless'
_exptl_crystal_density_diffrn 1.549
_exptl_crystal_description Prism
_exptl_crystal_F_000 992
_exptl_crystal_size_max 0.11
_exptl_crystal_size_mid 0.10
_exptl_crystal_size_min 0.08
_refine_diff_density_max 0.400
_refine_diff_density_min -0.569
_refine_diff_density_rms 0.094
_refine_ls_abs_structure_details 'Flack (1983); using 1882 Friedel pairs'
_refine_ls_abs_structure_Flack 0.08(2)
_refine_ls_extinction_method none
_refine_ls_goodness_of_fit_ref 1.042
_refine_ls_hydrogen_treatment constr
_refine_ls_matrix_type full
_refine_ls_number_parameters 249
_refine_ls_number_reflns 4442
_refine_ls_number_restraints 1
_refine_ls_restrained_S_all 1.042
_refine_ls_R_factor_all 0.0335
_refine_ls_R_factor_gt 0.0322
_refine_ls_shift/su_max 0.001
_refine_ls_shift/su_mean 0.000
_refine_ls_structure_factor_coef Fsqd
_refine_ls_weighting_details 'calc w=1/[\s^2^(Fo^2^)+(0.0407P)^2^+8.0670P] where P=(Fo^2^+2Fc^2^)/3'
_refine_ls_weighting_scheme calc
_refine_ls_wR_factor_gt 0.0824
_refine_ls_wR_factor_ref 0.0844
_reflns_number_gt 4330
_reflns_number_total 4442
_reflns_threshold_expression '(I) > 2.0 \s(I)'
_cod_data_source_file jo201531j_si_002.cif
_cod_data_source_block I
_cod_original_cell_volume 2102.11(15)
_cod_original_sg_symbol_H-M 'C 2'
_cod_database_code 4026822

loop_
_symmetry_equiv_pos_as_xyz
'x, y, z'
'-x, y, -z'
'x+1/2, y+1/2, z'
'-x+1/2, y+1/2, -z'

loop_
_atom_site_label
_atom_site_type_symbol
_atom_site_fract_x
_atom_site_fract_y
_atom_site_fract_z
_atom_site_U_iso_or_equiv
_atom_site_adp_type
_atom_site_occupancy
_atom_site_symmetry_multiplicity
_atom_site_calc_flag
_atom_site_refinement_flags
I1 I 0.409535(8) 0.58589(6) 0.478025(19) 0.03017(8) Uani 1 1 d .
O1 O 0.35825(10) 0.2531(5) 0.2645(2) 0.0273(6) Uani 1 1 d .
O2 O 0.25596(12) 0.1486(5) 0.7356(3) 0.0354(8) Uani 1 1 d .
O3 O 0.49874(11) 0.1569(5) 0.3312(2) 0.0303(7) Uani 1 1 d .
O4 O 0.45101(10) 0.1429(4) 0.1566(2) 0.0246(6) Uani 1 1 d .
O5 O 0.38313(11) 0.4635(5) -0.0113(3) 0.0312(7) Uani 1 1 d .
O6 O 0.30385(9) 0.5787(8) 0.0090(2) 0.0305(5) Uani 1 1 d .
C1 C 0.38475(15) 0.1839(6) 0.3715(3) 0.0226(7) Uani 1 1 d .
H1 H 0.3976 0.0523 0.3560 0.027 Uiso 1 1 calc R
C2 C 0.43085(14) 0.3060(6) 0.4176(3) 0.0220(7) Uani 1 1 d .
H2 H 0.4489 0.2369 0.4861 0.026 Uiso 1 1 calc R
C3 C 0.46850(14) 0.3274(6) 0.3260(3) 0.0232(8) Uani 1 1 d .
H3 H 0.4904 0.4432 0.3424 0.028 Uiso 1 1 calc R
C4 C 0.44204(14) 0.3322(6) 0.1988(3) 0.0211(7) Uani 1 1 d .
H4 H 0.4590 0.4292 0.1518 0.025 Uiso 1 1 calc R
C5 C 0.38518(14) 0.3704(6) 0.1898(3) 0.0212(7) Uani 1 1 d .
H5 H 0.3798 0.5078 0.2101 0.025 Uiso 1 1 calc R
C6 C 0.36052(14) 0.3349(6) 0.0659(3) 0.0219(7) Uani 1 1 d .
H6 H 0.3664 0.1991 0.0427 0.026 Uiso 1 1 calc R
C7 C 0.30395(15) 0.3821(7) 0.0453(4) 0.0296(9) Uani 1 1 d .
H7A H 0.2865 0.2995 -0.0166 0.036 Uiso 1 1 calc R
H7B H 0.2873 0.3667 0.1179 0.036 Uiso 1 1 calc R
C8 C 0.34694(15) 0.1647(6) 0.4606(3) 0.0222(7) Uani 1 1 d .
C9 C 0.30054(15) 0.2573(6) 0.4489(3) 0.0262(8) Uani 1 1 d .
H9 H 0.2903 0.3252 0.3787 0.031 Uiso 1 1 calc R
C10 C 0.26807(15) 0.2540(7) 0.5381(4) 0.0298(9) Uani 1 1 d .
H10 H 0.2361 0.3178 0.5285 0.036 Uiso 1 1 calc R
C11 C 0.28364(16) 0.1551(6) 0.6412(3) 0.0261(8) Uani 1 1 d .
C12 C 0.32930(15) 0.0552(7) 0.6525(3) 0.0271(10) Uani 1 1 d .
H12 H 0.3390 -0.0179 0.7210 0.032 Uiso 1 1 calc R
C13 C 0.36086(15) 0.0625(8) 0.5635(3) 0.0282(9) Uani 1 1 d .
H13 H 0.3926 -0.0033 0.5726 0.034 Uiso 1 1 calc R
C14 C 0.21329(17) 0.2760(9) 0.7347(4) 0.0419(12) Uani 1 1 d .
H14A H 0.1980 0.2636 0.8085 0.050 Uiso 1 1 calc R
H14B H 0.1879 0.2432 0.6693 0.050 Uiso 1 1 calc R
H14C H 0.2248 0.4084 0.7258 0.050 Uiso 1 1 calc R
C15 C 0.49894(12) 0.0856(11) 0.2134(3) 0.0259(7) Uani 1 1 d .
C16 C 0.5007(2) -0.1318(7) 0.2184(4) 0.0398(11) Uani 1 1 d .
H16A H 0.4989 -0.1834 0.1388 0.048 Uiso 1 1 calc R
H16B H 0.4717 -0.1794 0.2566 0.048 Uiso 1 1 calc R
H16C H 0.5325 -0.1730 0.2630 0.048 Uiso 1 1 calc R
C17 C 0.54284(16) 0.1748(8) 0.1569(4) 0.0357(10) Uani 1 1 d .
H17A H 0.5409 0.1353 0.0747 0.043 Uiso 1 1 calc R
H17B H 0.5753 0.1318 0.1981 0.043 Uiso 1 1 calc R
H17C H 0.5406 0.3150 0.1614 0.043 Uiso 1 1 calc R
C18 C 0.34610(14) 0.6013(10) -0.0564(3) 0.0264(8) Uani 1 1 d .
C19 C 0.3665(2) 0.8016(8) -0.0335(5) 0.0461(13) Uani 1 1 d .
H19A H 0.3405 0.8953 -0.0626 0.055 Uiso 1 1 calc R
H19B H 0.3971 0.8198 -0.0739 0.055 Uiso 1 1 calc R
H19C H 0.3752 0.8196 0.0507 0.055 Uiso 1 1 calc R
C20 C 0.33182(17) 0.5608(10) -0.1855(3) 0.0368(12) Uani 1 1 d .
H20A H 0.3033 0.6435 -0.2152 0.044 Uiso 1 1 calc R
H20B H 0.3217 0.4260 -0.1959 0.044 Uiso 1 1 calc R
H20C H 0.3612 0.5866 -0.2287 0.044 Uiso 1 1 calc R

loop_
_atom_site_aniso_label
_atom_site_aniso_U_11
_atom_site_aniso_U_22
_atom_site_aniso_U_33
_atom_site_aniso_U_23
_atom_site_aniso_U_13
_atom_site_aniso_U_12
I1 0.03403(12) 0.02741(13) 0.02835(12) -0.00763(13) -0.00011(8) 0.00138(14)
O1 0.0239(13) 0.0401(19) 0.0168(12) 0.0068(11) -0.0025(10) -0.0060(12)
O2 0.0393(16) 0.043(2) 0.0250(14) 0.0053(12) 0.0101(12) -0.0092(13)
O3 0.0299(14) 0.0389(18) 0.0214(14) 0.0003(11) 0.0005(11) 0.0119(12)
O4 0.0230(12) 0.0286(17) 0.0215(12) -0.0020(10) -0.0014(10) 0.0048(9)
O5 0.0258(14) 0.044(2) 0.0237(15) 0.0128(14) 0.0044(11) 0.0033(13)
O6 0.0282(11) 0.0340(15) 0.0296(12) 0.006(2) 0.0038(9) 0.006(2)
C1 0.0262(18) 0.022(2) 0.0189(17) 0.0004(14) 0.0012(14) -0.0001(15)
C2 0.0259(17) 0.0219(19) 0.0173(16) -0.0006(14) -0.0014(13) 0.0024(15)
C3 0.0221(17) 0.025(2) 0.0221(17) -0.0047(15) -0.0009(13) 0.0051(15)
C4 0.0220(16) 0.024(2) 0.0167(16) 0.0013(14) -0.0007(13) 0.0014(14)
C5 0.0245(17) 0.0203(19) 0.0186(16) 0.0027(14) 0.0019(13) -0.0007(14)
C6 0.0258(17) 0.0213(19) 0.0180(16) 0.0026(14) -0.0004(13) 0.0019(14)
C7 0.0230(18) 0.038(3) 0.0266(19) 0.0096(17) -0.0015(15) -0.0062(16)
C8 0.0268(18) 0.0225(18) 0.0179(16) 0.0006(13) 0.0049(14) -0.0035(14)
C9 0.0272(18) 0.031(2) 0.0203(18) 0.0066(15) 0.0020(14) -0.0006(16)
C10 0.0256(18) 0.041(3) 0.0231(19) 0.0077(17) 0.0012(15) -0.0018(17)
C11 0.0306(19) 0.028(2) 0.0203(17) 0.0018(14) 0.0041(15) -0.0126(15)
C12 0.0383(19) 0.022(3) 0.0207(15) 0.0058(16) 0.0008(14) -0.0045(16)
C13 0.0324(17) 0.024(3) 0.0275(16) 0.0014(19) -0.0010(13) 0.0039(19)
C14 0.025(2) 0.068(4) 0.034(2) 0.001(2) 0.0071(17) -0.007(2)
C15 0.0238(14) 0.0346(19) 0.0195(14) 0.001(3) 0.0028(11) 0.009(3)
C16 0.043(3) 0.036(3) 0.040(3) 0.003(2) 0.006(2) 0.014(2)
C17 0.0247(19) 0.054(3) 0.029(2) 0.0064(19) 0.0052(16) 0.0073(18)
C18 0.0323(16) 0.026(2) 0.0202(15) 0.006(2) -0.0016(12) 0.000(2)
C19 0.065(4) 0.031(3) 0.042(3) -0.003(2) 0.004(2) -0.023(3)
C20 0.044(2) 0.043(4) 0.0212(16) 0.004(2) -0.0054(14) -0.003(2)

loop_
_atom_type_symbol
_atom_type_description
_atom_type_scat_dispersion_real
_atom_type_scat_dispersion_imag
_atom_type_scat_source
C C 0.0033 0.0016 'International Tables Vol C Tables 4.2.6.8 and 6.1.1.4'
H H 0.0000 0.0000 'International Tables Vol C Tables 4.2.6.8 and 6.1.1.4'
O O 0.0106 0.0060 'International Tables Vol C Tables 4.2.6.8 and 6.1.1.4'
I I -0.4742 1.8119 'International Tables Vol C Tables 4.2.6.8 and 6.1.1.4'

loop_
_geom_angle_atom_site_label_1
_geom_angle_atom_site_label_2
_geom_angle_atom_site_label_3
_geom_angle
C5 O1 C1 118.7(3)
C11 O2 C14 117.2(4)
C3 O3 C15 107.7(3)
C15 O4 C4 106.0(3)
C18 O5 C6 109.4(3)
C18 O6 C7 106.4(4)
O1 C1 C8 108.4(3)
O1 C1 C2 114.1(3)
C8 C1 C2 111.8(3)
O1 C1 H1 107.4
C8 C1 H1 107.4
C2 C1 H1 107.4
C3 C2 C1 111.4(3)
C3 C2 I1 110.0(3)
C1 C2 I1 112.8(2)
C3 C2 H2 107.4
C1 C2 H2 107.4
I1 C2 H2 107.4
O3 C3 C2 106.9(3)
O3 C3 C4 104.5(3)
C2 C3 C4 113.0(3)
O3 C3 H3 110.7
C2 C3 H3 110.7
C4 C3 H3 110.7
O4 C4 C5 109.6(3)
O4 C4 C3 103.0(3)
C5 C4 C3 114.3(3)
O4 C4 H4 109.9
C5 C4 H4 109.9
C3 C4 H4 109.9
O1 C5 C4 114.2(3)
O1 C5 C6 106.2(3)
C4 C5 C6 110.9(3)
O1 C5 H5 108.4
C4 C5 H5 108.4
C6 C5 H5 108.4
O5 C6 C5 108.2(3)
O5 C6 C7 103.5(3)
C5 C6 C7 115.2(3)
O5 C6 H6 109.9
C5 C6 H6 109.9
C7 C6 H6 109.9
O6 C7 C6 102.9(3)
O6 C7 H7A 111.2
C6 C7 H7A 111.2
O6 C7 H7B 111.2
C6 C7 H7B 111.2
H7A C7 H7B 109.1
C9 C8 C13 118.3(3)
C9 C8 C1 122.4(3)
C13 C8 C1 119.1(3)
C8 C9 C10 121.6(4)
C8 C9 H9 119.2
C10 C9 H9 119.2
C11 C10 C9 118.8(4)
C11 C10 H10 120.6
C9 C10 H10 120.6
O2 C11 C12 116.0(4)
O2 C11 C10 123.7(4)
C12 C11 C10 120.3(4)
C11 C12 C13 119.7(4)
C11 C12 H12 120.2
C13 C12 H12 120.2
C12 C13 C8 121.3(4)
C12 C13 H13 119.4
C8 C13 H13 119.4
O2 C14 H14A 109.5
O2 C14 H14B 109.5
H14A C14 H14B 109.5
O2 C14 H14C 109.5
H14A C14 H14C 109.5
H14B C14 H14C 109.5
O4 C15 O3 104.1(3)
O4 C15 C16 108.7(4)
O3 C15 C16 108.1(4)
O4 C15 C17 111.8(4)
O3 C15 C17 109.8(4)
C16 C15 C17 113.8(4)
C15 C16 H16A 109.5
C15 C16 H16B 109.5
H16A C16 H16B 109.5
C15 C16 H16C 109.5
H16A C16 H16C 109.5
H16B C16 H16C 109.5
C15 C17 H17A 109.5
C15 C17 H17B 109.5
H17A C17 H17B 109.5
C15 C17 H17C 109.5
H17A C17 H17C 109.5
H17B C17 H17C 109.5
O6 C18 O5 106.1(4)
O6 C18 C19 107.2(5)
O5 C18 C19 110.0(4)
O6 C18 C20 111.7(3)
O5 C18 C20 108.7(5)
C19 C18 C20 112.9(5)
C18 C19 H19A 109.5
C18 C19 H19B 109.5
H19A C19 H19B 109.5
C18 C19 H19C 109.5
H19A C19 H19C 109.5
H19B C19 H19C 109.5
C18 C20 H20A 109.5
C18 C20 H20B 109.5
H20A C20 H20B 109.5
C18 C20 H20C 109.5
H20A C20 H20C 109.5
H20B C20 H20C 109.5

loop_
_geom_bond_atom_site_label_1
_geom_bond_atom_site_label_2
_geom_bond_distance
I1 C2 2.165(4)
O1 C5 1.428(5)
O1 C1 1.433(4)
O2 C11 1.372(5)
O2 C14 1.433(6)
O3 C3 1.429(5)
O3 C15 1.443(5)
O4 C15 1.418(4)
O4 C4 1.434(5)
O5 C18 1.428(6)
O5 C6 1.434(5)
O6 C18 1.418(4)
O6 C7 1.432(7)
C1 C8 1.510(5)
C1 C2 1.533(5)
C1 H1 1.0000
C2 C3 1.529(5)
C2 H2 1.0000
C3 C4 1.553(5)
C3 H3 1.0000
C4 C5 1.516(5)
C4 H4 1.0000
C5 C6 1.523(5)
C5 H5 1.0000
C6 C7 1.522(5)
C6 H6 1.0000
C7 H7A 0.9900
C7 H7B 0.9900
C8 C9 1.378(6)
C8 C13 1.396(6)
C9 C10 1.404(6)
C9 H9 0.9500
C10 C11 1.394(6)
C10 H10 0.9500
C11 C12 1.386(6)
C12 C13 1.387(5)
C12 H12 0.9500
C13 H13 0.9500
C14 H14A 0.9800
C14 H14B 0.9800
C14 H14C 0.9800
C15 C16 1.517(9)
C15 C17 1.520(6)
C16 H16A 0.9800
C16 H16B 0.9800
C16 H16C 0.9800
C17 H17A 0.9800
C17 H17B 0.9800
C17 H17C 0.9800
C18 C19 1.509(8)
C18 C20 1.518(5)
C19 H19A 0.9800
C19 H19B 0.9800
C19 H19C 0.9800
C20 H20A 0.9800
C20 H20B 0.9800
C20 H20C 0.9800

loop_
_geom_hbond_atom_site_label_D
_geom_hbond_atom_site_label_H
_geom_hbond_atom_site_label_A
_geom_hbond_distance_DH
_geom_hbond_distance_HA
_geom_hbond_distance_DA
_geom_hbond_angle_DHA
_geom_hbond_site_symmetry_A
C2 H2 O3 1.00 2.45 3.426(5) 164 2_656
C14 H14A O6 0.98 2.47 3.325(6) 146 4_546
C7 H7B O1 0.99 2.51 2.907(5) 104 .
C9 H9 O1 0.95 2.39 2.737(5) 102 .

loop_
_geom_torsion_atom_site_label_1
_geom_torsion_atom_site_label_2
_geom_torsion_atom_site_label_3
_geom_torsion_atom_site_label_4
_geom_torsion
C5 O1 C1 C8 149.0(3)
C5 O1 C1 C2 23.8(5)
O1 C1 C2 C3 -55.7(4)
C8 C1 C2 C3 -179.1(3)
O1 C1 C2 I1 68.7(4)
C8 C1 C2 I1 -54.7(4)
C15 O3 C3 C2 130.5(3)
C15 O3 C3 C4 10.4(4)
C1 C2 C3 O3 -81.3(4)
I1 C2 C3 O3 152.7(2)
C1 C2 C3 C4 33.1(4)
I1 C2 C3 C4 -92.8(3)
C15 O4 C4 C5 -154.3(3)
C15 O4 C4 C3 -32.3(4)
O3 C3 C4 O4 13.1(4)
C2 C3 C4 O4 -102.7(3)
O3 C3 C4 C5 131.9(3)
C2 C3 C4 C5 16.1(5)
C1 O1 C5 C4 28.3(5)
C1 O1 C5 C6 150.9(3)
O4 C4 C5 O1 65.9(4)
C3 C4 C5 O1 -49.1(5)
O4 C4 C5 C6 -54.1(4)
C3 C4 C5 C6 -169.1(3)
C18 O5 C6 C5 -112.0(4)
C18 O5 C6 C7 10.7(5)
O1 C5 C6 O5 174.6(3)
C4 C5 C6 O5 -60.8(4)
O1 C5 C6 C7 59.3(4)
C4 C5 C6 C7 -176.1(3)
C18 O6 C7 C6 34.6(4)
O5 C6 C7 O6 -27.4(4)
C5 C6 C7 O6 90.6(4)
O1 C1 C8 C9 -18.8(5)
C2 C1 C8 C9 107.8(4)
O1 C1 C8 C13 166.6(4)
C2 C1 C8 C13 -66.9(5)
C13 C8 C9 C10 1.3(7)
C1 C8 C9 C10 -173.4(4)
C8 C9 C10 C11 0.4(7)
C14 O2 C11 C12 169.6(4)
C14 O2 C11 C10 -10.7(6)
C9 C10 C11 O2 177.4(4)
C9 C10 C11 C12 -2.9(6)
O2 C11 C12 C13 -176.7(4)
C10 C11 C12 C13 3.5(7)
C11 C12 C13 C8 -1.7(7)
C9 C8 C13 C12 -0.7(7)
C1 C8 C13 C12 174.2(4)
C4 O4 C15 O3 39.6(5)
C4 O4 C15 C16 154.7(3)
C4 O4 C15 C17 -78.8(5)
C3 O3 C15 O4 -30.7(5)
C3 O3 C15 C16 -146.2(3)
C3 O3 C15 C17 89.1(4)
C7 O6 C18 O5 -28.7(5)
C7 O6 C18 C19 -146.2(4)
C7 O6 C18 C20 89.6(5)
C6 O5 C18 O6 10.3(5)
C6 O5 C18 C19 125.9(4)
C6 O5 C18 C20 -110.0(4)
